data_4122387
loop_
_publ_author_name
'Moragues, Mar\'ia E'
'Toscani, Anita'
'Sancen\'on, F\'elix'
'Mart\?\'inez-M\'a\~nez, Ram\'on'
'White, Andrew J. P.'
'Wilton-Ely, James D E T'

_publ_section_title
;
 A Chromo-Fluorogenic Synthetic &quot;Canary&quot; for CO Detection Based
 on a Pyrenylvinyl Ruthenium(II) Complex.
;
_journal_issue 34
_journal_name_full 'Journal of the American Chemical Society'
_journal_page_first 11930
_journal_page_last 11933
_journal_paper_doi 10.1021/ja507014a
_journal_volume 136
_journal_year 2014
_chemical_formula_moiety 'C61 H45 Cl N2 O P2 Ru S'
_chemical_formula_sum 'C61 H45 Cl N2 O P2 Ru S'
_chemical_formula_weight 1052.51
_chemical_name_systematic
; 
 ? 
;
_space_group_IT_number 7
_symmetry_cell_setting monoclinic
_symmetry_space_group_name_Hall 'P -2yac'
_symmetry_space_group_name_H-M 'P 1 n 1'
_atom_sites_solution_hydrogens geom
_atom_sites_solution_primary direct
_atom_sites_solution_secondary difmap
_audit_creation_method SHELXL-97
_cell_angle_alpha 90.00
_cell_angle_beta 93.3717(17)
_cell_angle_gamma 90.00
_cell_formula_units_Z 2
_cell_length_a 10.14297(19)
_cell_length_b 15.8652(3)
_cell_length_c 15.3256(3)
_cell_measurement_reflns_used 11108
_cell_measurement_temperature 173
_cell_measurement_theta_max 29.3350
_cell_measurement_theta_min 3.2550
_cell_volume 2461.93(8)
_computing_cell_refinement 'CrysAlis RED, Oxford Diffraction Ltd'
_computing_data_collection 'CrysAlis CCD, Oxford Diffraction Ltd'
_computing_data_reduction 'CrysAlis RED, Oxford Diffraction Ltd'
_computing_molecular_graphics 'Bruker SHELXTL'
_computing_publication_material 'Bruker SHELXTL'
_computing_structure_refinement 'SHELXL-97 (Sheldrick, 1997)'
_computing_structure_solution 'SHELXS-97 (Sheldrick, 1990)'
_diffrn_ambient_temperature 173
_diffrn_detector_area_resol_mean 15.9825
_diffrn_measured_fraction_theta_full 0.982
_diffrn_measured_fraction_theta_max 0.879
_diffrn_measurement_device_type 'OD Xcalibur 3'
_diffrn_measurement_method 'omega scans'
_diffrn_radiation_monochromator graphite
_diffrn_radiation_source 'Enhance (Mo) X-ray Source'
_diffrn_radiation_type MoK\a
_diffrn_radiation_wavelength 0.71073
_diffrn_reflns_av_R_equivalents 0.0296
_diffrn_reflns_av_sigmaI/netI 0.0506
_diffrn_reflns_limit_h_max 13
_diffrn_reflns_limit_h_min -13
_diffrn_reflns_limit_k_max 21
_diffrn_reflns_limit_k_min -20
_diffrn_reflns_limit_l_max 20
_diffrn_reflns_limit_l_min -21
_diffrn_reflns_number 20769
_diffrn_reflns_theta_full 27.50
_diffrn_reflns_theta_max 29.47
_diffrn_reflns_theta_min 2.89
_exptl_absorpt_coefficient_mu 0.526
_exptl_absorpt_correction_T_max 0.968
_exptl_absorpt_correction_T_min 0.880
_exptl_absorpt_correction_type analytical
_exptl_absorpt_process_details
; 
CrysAlisPro, Agilent Technologies, 
Version 1.171.36.28 (release 01-02-2013 CrysAlis171 .NET) 
(compiled Feb  1 2013,16:14:44) 
Analytical numeric absorption correction using a multifaceted crystal 
model based on expressions derived by R.C. Clark & J.S. Reid. 
(Clark, R. C. & Reid, J. S. (1995). Acta Cryst. A51, 887-897) 
;
_exptl_crystal_colour Orange
_exptl_crystal_density_diffrn 1.420
_exptl_crystal_density_method 'not measured'
_exptl_crystal_description 'blocky needles'
_exptl_crystal_F_000 1080
_exptl_crystal_size_max 0.31
_exptl_crystal_size_mid 0.10
_exptl_crystal_size_min 0.07
_refine_diff_density_max 0.370
_refine_diff_density_min -0.325
_refine_diff_density_rms 0.062
_refine_ls_abs_structure_details 'Flack H D (1983), Acta Cryst. A39, 876-881, 4239 Friedel pairs'
_refine_ls_abs_structure_Flack -0.026(14)
_refine_ls_extinction_method none
_refine_ls_goodness_of_fit_ref 1.032
_refine_ls_hydrogen_treatment constr
_refine_ls_matrix_type full
_refine_ls_number_parameters 622
_refine_ls_number_reflns 10246
_refine_ls_number_restraints 2
_refine_ls_restrained_S_all 1.032
_refine_ls_R_factor_all 0.0372
_refine_ls_R_factor_gt 0.0289
_refine_ls_shift/su_max 0.001
_refine_ls_shift/su_mean 0.000
_refine_ls_structure_factor_coef Fsqd
_refine_ls_weighting_details 'calc w=1/[\s^2^(Fo^2^)+(0.0225P)^2^+0.0000P] where P=(Fo^2^+2Fc^2^)/3'
_refine_ls_weighting_scheme calc
_refine_ls_wR_factor_gt 0.0560
_refine_ls_wR_factor_ref 0.0583
_reflns_number_gt 9260
_reflns_number_total 10246
_reflns_threshold_expression >2sigma(I)
_cod_data_source_file ja507014a_si_002.cif
_cod_data_source_block 1
_cod_depositor_comments
;
The following automatic conversions were performed:

'_symmetry_cell_setting' value 'Monoclinic' changed to 'monoclinic'
according to
/usr/data/users/saulius/crontab/automatic-downloads/rss-feeds/ACS/lib/dictionaries/cif_core.dic
dictionary named 'cif_core.dic' version 2.4.2 from 2011-04-26.

Automatic conversion script
Id: cif_fix_values 2281 2013-09-26 08:29:07Z andrius 

 Adding full bibliography for 4122387--4122388.cif.
;
_cod_original_sg_symbol_H-M Pn
_cod_database_code 4122387

loop_
_symmetry_equiv_pos_as_xyz
'x, y, z'
'x+1/2, -y, z+1/2'

loop_
_atom_site_label
_atom_site_type_symbol
_atom_site_fract_x
_atom_site_fract_y
_atom_site_fract_z
_atom_site_U_iso_or_equiv
_atom_site_adp_type
_atom_site_occupancy
_atom_site_symmetry_multiplicity
_atom_site_calc_flag
_atom_site_refinement_flags
Ru Ru 0.303188(17) 0.713144(12) 0.910444(14) 0.01634(5) Uani 1 1 d .
Cl Cl 0.49117(7) 0.73990(4) 1.01628(5) 0.02447(15) Uani 1 1 d .
P1 P 0.29640(7) 0.86321(4) 0.88782(4) 0.01845(17) Uani 1 1 d .
P2 P 0.32448(7) 0.56245(4) 0.92519(5) 0.01872(16) Uani 1 1 d .
C1 C 0.4283(3) 0.70738(15) 0.81051(19) 0.0197(6) Uani 1 1 d .
H1A H 0.5115 0.6830 0.8272 0.024 Uiso 1 1 calc R
C2 C 0.4171(3) 0.73059(16) 0.72749(18) 0.0244(6) Uani 1 1 d .
H2A H 0.3310 0.7453 0.7048 0.029 Uiso 1 1 calc R
C3 C 0.5235(3) 0.73614(17) 0.66656(18) 0.0218(6) Uani 1 1 d .
C4 C 0.6566(3) 0.72658(17) 0.69687(18) 0.0260(6) Uani 1 1 d .
H4A H 0.6757 0.7132 0.7567 0.031 Uiso 1 1 calc R
C5 C 0.7596(3) 0.73575(17) 0.64372(19) 0.0279(6) Uani 1 1 d .
H5A H 0.8475 0.7277 0.6673 0.034 Uiso 1 1 calc R
C6 C 0.7379(3) 0.75663(16) 0.55570(19) 0.0237(6) Uani 1 1 d .
C7 C 0.8440(3) 0.76871(17) 0.49919(19) 0.0296(7) Uani 1 1 d .
H7A H 0.9324 0.7596 0.5211 0.036 Uiso 1 1 calc R
C8 C 0.8200(4) 0.79293(15) 0.4149(3) 0.0321(8) Uani 1 1 d .
H8A H 0.8923 0.8002 0.3789 0.039 Uiso 1 1 calc R
C9 C 0.6899(3) 0.80768(16) 0.37896(18) 0.0270(6) Uani 1 1 d .
C10 C 0.6624(3) 0.83702(17) 0.29357(19) 0.0350(7) Uani 1 1 d .
H10A H 0.7336 0.8502 0.2583 0.042 Uiso 1 1 calc R
C11 C 0.5345(4) 0.84727(17) 0.25956(18) 0.0363(8) Uani 1 1 d .
H11A H 0.5184 0.8669 0.2014 0.044 Uiso 1 1 calc R
C12 C 0.4301(3) 0.82905(16) 0.30992(18) 0.0305(7) Uani 1 1 d .
H12A H 0.3424 0.8345 0.2851 0.037 Uiso 1 1 calc R
C13 C 0.4503(3) 0.80263(16) 0.39696(18) 0.0253(6) Uani 1 1 d .
C14 C 0.3456(3) 0.78716(15) 0.45285(17) 0.0276(6) Uani 1 1 d .
H14A H 0.2571 0.7924 0.4295 0.033 Uiso 1 1 calc R
C15 C 0.3670(3) 0.76541(16) 0.53725(18) 0.0245(6) Uani 1 1 d .
H15A H 0.2935 0.7562 0.5717 0.029 Uiso 1 1 calc R
C16 C 0.4987(3) 0.75571(15) 0.57693(17) 0.0216(6) Uani 1 1 d .
C17 C 0.6058(3) 0.76704(15) 0.52200(17) 0.0202(6) Uani 1 1 d .
C18 C 0.5824(3) 0.79230(15) 0.43244(17) 0.0222(6) Uani 1 1 d .
N21 N 0.1935(3) 0.72354(13) 1.03245(16) 0.0208(6) Uani 1 1 d .
S22 S 0.27014(7) 0.71287(4) 1.12970(4) 0.02687(16) Uani 1 1 d .
N23 N 0.1462(3) 0.72184(15) 1.18999(16) 0.0329(6) Uani 1 1 d .
C24 C 0.0389(3) 0.73321(19) 1.1372(2) 0.0300(7) Uani 1 1 d .
C25 C -0.0915(3) 0.7413(2) 1.1634(2) 0.0425(8) Uani 1 1 d .
H25A H -0.1097 0.7389 1.2234 0.051 Uiso 1 1 calc R
C26 C -0.1905(3) 0.7526(2) 1.1009(2) 0.0464(9) Uani 1 1 d .
H26A H -0.2785 0.7598 1.1177 0.056 Uiso 1 1 calc R
C27 C -0.1649(3) 0.7538(2) 1.0107(2) 0.0383(7) Uani 1 1 d .
H27A H -0.2367 0.7608 0.9687 0.046 Uiso 1 1 calc R
C28 C -0.0416(3) 0.74521(18) 0.98281(19) 0.0297(7) Uani 1 1 d .
H28A H -0.0268 0.7462 0.9222 0.036 Uiso 1 1 calc R
C29 C 0.0646(3) 0.73473(16) 1.04558(18) 0.0230(6) Uani 1 1 d .
C30 C 0.1651(3) 0.69571(15) 0.83075(18) 0.0215(6) Uani 1 1 d .
O30 O 0.0806(2) 0.68382(13) 0.77924(13) 0.0346(5) Uani 1 1 d .
C31 C 0.2185(3) 0.92282(15) 0.97340(17) 0.0212(6) Uani 1 1 d .
C32 C 0.2785(3) 0.91688(16) 1.05772(18) 0.0279(7) Uani 1 1 d .
H32A H 0.3553 0.8831 1.0678 0.033 Uiso 1 1 calc R
C33 C 0.2272(3) 0.95956(17) 1.12635(19) 0.0334(7) Uani 1 1 d .
H33A H 0.2692 0.9552 1.1832 0.040 Uiso 1 1 calc R
C34 C 0.1157(3) 1.00844(18) 1.1134(2) 0.0374(8) Uani 1 1 d .
H34A H 0.0805 1.0373 1.1611 0.045 Uiso 1 1 calc R
C35 C 0.0556(3) 1.01530(18) 1.0311(2) 0.0379(8) Uani 1 1 d .
H35A H -0.0210 1.0493 1.0219 0.045 Uiso 1 1 calc R
C36 C 0.1064(3) 0.97253(17) 0.96087(19) 0.0291(7) Uani 1 1 d .
H36A H 0.0640 0.9775 0.9042 0.035 Uiso 1 1 calc R
C37 C 0.4549(3) 0.91930(15) 0.88420(16) 0.0211(6) Uani 1 1 d .
C38 C 0.4586(3) 1.00542(18) 0.8960(2) 0.0375(8) Uani 1 1 d .
H38A H 0.3796 1.0347 0.9071 0.045 Uiso 1 1 calc R
C39 C 0.5750(3) 1.0499(2) 0.8920(2) 0.0485(9) Uani 1 1 d .
H39A H 0.5750 1.1094 0.8992 0.058 Uiso 1 1 calc R
C40 C 0.6909(3) 1.00880(18) 0.8778(2) 0.0359(7) Uani 1 1 d .
H40A H 0.7713 1.0394 0.8768 0.043 Uiso 1 1 calc R
C41 C 0.6896(3) 0.92408(18) 0.8652(2) 0.0354(7) Uani 1 1 d .
H41A H 0.7690 0.8953 0.8540 0.043 Uiso 1 1 calc R
C42 C 0.5724(3) 0.87951(17) 0.8687(2) 0.0331(7) Uani 1 1 d .
H42A H 0.5729 0.8202 0.8603 0.040 Uiso 1 1 calc R
C43 C 0.2083(3) 0.89759(16) 0.78597(17) 0.0244(6) Uani 1 1 d .
C44 C 0.2719(3) 0.93849(19) 0.72035(19) 0.0365(8) Uani 1 1 d .
H44A H 0.3637 0.9503 0.7279 0.044 Uiso 1 1 calc R
C45 C 0.2019(4) 0.9622(2) 0.6437(2) 0.0509(10) Uani 1 1 d .
H45A H 0.2463 0.9898 0.5989 0.061 Uiso 1 1 calc R
C46 C 0.0684(4) 0.9461(2) 0.6321(2) 0.0522(10) Uani 1 1 d .
H46A H 0.0207 0.9630 0.5798 0.063 Uiso 1 1 calc R
C47 C 0.0046(4) 0.90538(19) 0.6968(2) 0.0477(9) Uani 1 1 d .
H47A H -0.0874 0.8943 0.6893 0.057 Uiso 1 1 calc R
C48 C 0.0739(3) 0.88075(17) 0.7723(2) 0.0328(7) Uani 1 1 d .
H48A H 0.0293 0.8517 0.8160 0.039 Uiso 1 1 calc R
C49 C 0.4893(3) 0.51297(16) 0.92120(17) 0.0234(6) Uani 1 1 d .
C50 C 0.6042(3) 0.55675(17) 0.94083(17) 0.0265(6) Uani 1 1 d .
H50A H 0.5999 0.6144 0.9572 0.032 Uiso 1 1 calc R
C51 C 0.7276(3) 0.51757(19) 0.93701(19) 0.0357(7) Uani 1 1 d .
H51A H 0.8064 0.5485 0.9503 0.043 Uiso 1 1 calc R
C52 C 0.7336(3) 0.4343(2) 0.9140(2) 0.0447(9) Uani 1 1 d .
H52A H 0.8167 0.4072 0.9113 0.054 Uiso 1 1 calc R
C53 C 0.6180(4) 0.3897(2) 0.8948(2) 0.0510(10) Uani 1 1 d .
H53A H 0.6227 0.3318 0.8795 0.061 Uiso 1 1 calc R
C54 C 0.4972(3) 0.42789(18) 0.8976(2) 0.0404(8) Uani 1 1 d .
H54A H 0.4188 0.3967 0.8836 0.049 Uiso 1 1 calc R
C55 C 0.2325(3) 0.50131(15) 0.83991(17) 0.0223(6) Uani 1 1 d .
C56 C 0.2552(3) 0.52061(18) 0.75332(18) 0.0276(7) Uani 1 1 d .
H56A H 0.3118 0.5661 0.7407 0.033 Uiso 1 1 calc R
C57 C 0.1960(3) 0.47425(18) 0.6861(2) 0.0344(7) Uani 1 1 d .
H57A H 0.2129 0.4876 0.6273 0.041 Uiso 1 1 calc R
C58 C 0.1125(3) 0.40854(17) 0.70318(19) 0.0334(7) Uani 1 1 d .
H58A H 0.0716 0.3768 0.6565 0.040 Uiso 1 1 calc R
C59 C 0.0884(3) 0.38909(17) 0.7888(2) 0.0347(7) Uani 1 1 d .
H59A H 0.0299 0.3444 0.8010 0.042 Uiso 1 1 calc R
C60 C 0.1495(3) 0.43486(15) 0.85677(19) 0.0282(6) Uani 1 1 d .
H60A H 0.1343 0.4204 0.9155 0.034 Uiso 1 1 calc R
C61 C 0.2629(3) 0.52434(14) 1.02704(18) 0.0230(6) Uani 1 1 d .
C62 C 0.1278(3) 0.53347(17) 1.04062(19) 0.0299(7) Uani 1 1 d .
H62A H 0.0694 0.5534 0.9945 0.036 Uiso 1 1 calc R
C63 C 0.0793(3) 0.51373(18) 1.1203(2) 0.0393(8) Uani 1 1 d .
H63A H -0.0123 0.5196 1.1286 0.047 Uiso 1 1 calc R
C64 C 0.1635(4) 0.48542(19) 1.1882(2) 0.0441(9) Uani 1 1 d .
H64A H 0.1298 0.4719 1.2430 0.053 Uiso 1 1 calc R
C65 C 0.2966(4) 0.47673(18) 1.17625(19) 0.0411(8) Uani 1 1 d .
H65A H 0.3547 0.4585 1.2234 0.049 Uiso 1 1 calc R
C66 C 0.3462(3) 0.49455(18) 1.09555(19) 0.0296(7) Uani 1 1 d .
H66A H 0.4374 0.4863 1.0872 0.036 Uiso 1 1 calc R

loop_
_atom_site_aniso_label
_atom_site_aniso_U_11
_atom_site_aniso_U_22
_atom_site_aniso_U_33
_atom_site_aniso_U_23
_atom_site_aniso_U_13
_atom_site_aniso_U_12
Ru 0.01406(9) 0.01777(9) 0.01719(10) 0.00090(10) 0.00097(7) -0.00011(10)
Cl 0.0170(4) 0.0298(4) 0.0262(4) -0.0019(3) -0.0020(3) 0.0007(3)
P1 0.0152(4) 0.0180(3) 0.0221(4) 0.0012(3) 0.0010(3) -0.0003(3)
P2 0.0190(4) 0.0182(3) 0.0190(4) 0.0007(3) 0.0019(3) -0.0006(3)
C1 0.0160(14) 0.0177(13) 0.0256(16) 0.0019(11) 0.0018(12) -0.0023(11)
C2 0.0168(14) 0.0280(15) 0.0281(16) 0.0018(12) -0.0013(12) 0.0005(11)
C3 0.0261(17) 0.0192(13) 0.0206(15) 0.0003(11) 0.0056(12) -0.0005(12)
C4 0.0266(16) 0.0324(16) 0.0191(14) 0.0044(12) 0.0016(13) 0.0023(13)
C5 0.0205(15) 0.0317(15) 0.0315(17) 0.0031(13) 0.0005(13) 0.0007(13)
C6 0.0238(16) 0.0209(13) 0.0270(15) 0.0001(12) 0.0060(12) 0.0013(12)
C7 0.0232(16) 0.0313(16) 0.0350(18) -0.0013(13) 0.0061(14) -0.0008(13)
C8 0.036(2) 0.0289(13) 0.0331(16) -0.0026(15) 0.0179(16) -0.0058(15)
C9 0.0364(18) 0.0176(13) 0.0277(15) -0.0015(12) 0.0074(14) -0.0001(12)
C10 0.053(2) 0.0272(15) 0.0269(16) 0.0015(13) 0.0163(15) 0.0027(15)
C11 0.058(2) 0.0326(16) 0.0182(15) 0.0038(13) 0.0048(15) 0.0141(16)
C12 0.0420(19) 0.0237(15) 0.0253(15) -0.0018(12) -0.0028(14) 0.0089(14)
C13 0.0342(17) 0.0163(13) 0.0251(15) -0.0026(11) -0.0014(13) 0.0031(12)
C14 0.0250(15) 0.0281(14) 0.0287(16) -0.0046(12) -0.0069(13) 0.0033(12)
C15 0.0230(15) 0.0258(14) 0.0248(15) 0.0001(11) 0.0026(12) -0.0004(12)
C16 0.0218(15) 0.0171(12) 0.0259(14) 0.0021(11) 0.0022(12) 0.0010(11)
C17 0.0247(15) 0.0133(12) 0.0229(14) -0.0008(10) 0.0044(12) -0.0003(10)
C18 0.0294(16) 0.0157(13) 0.0220(14) -0.0035(11) 0.0043(12) 0.0010(12)
N21 0.0226(14) 0.0209(12) 0.0190(13) -0.0008(9) 0.0024(10) -0.0018(10)
S22 0.0222(4) 0.0370(4) 0.0214(4) 0.0005(3) 0.0014(3) 0.0014(3)
N23 0.0276(15) 0.0480(16) 0.0233(13) 0.0010(11) 0.0021(12) 0.0025(12)
C24 0.0282(18) 0.0356(16) 0.0267(16) -0.0056(13) 0.0066(14) 0.0023(14)
C25 0.0272(19) 0.073(2) 0.0284(17) -0.0054(17) 0.0099(15) 0.0021(18)
C26 0.0210(17) 0.076(2) 0.043(2) -0.0060(18) 0.0096(15) 0.0035(16)
C27 0.0207(16) 0.0556(19) 0.0385(18) 0.0036(16) 0.0010(14) 0.0020(14)
C28 0.0242(16) 0.0378(16) 0.0274(16) 0.0032(13) 0.0037(13) -0.0006(13)
C29 0.0224(15) 0.0212(13) 0.0259(15) -0.0001(11) 0.0040(12) 0.0002(11)
C30 0.0220(15) 0.0198(13) 0.0231(14) 0.0024(11) 0.0051(12) 0.0027(11)
O30 0.0296(13) 0.0360(11) 0.0365(12) -0.0043(10) -0.0123(10) 0.0026(10)
C31 0.0255(15) 0.0144(12) 0.0243(14) 0.0027(11) 0.0064(12) -0.0020(11)
C32 0.0293(17) 0.0235(14) 0.0304(16) -0.0008(12) -0.0010(14) 0.0047(13)
C33 0.042(2) 0.0337(16) 0.0244(15) -0.0017(13) 0.0043(14) 0.0037(14)
C34 0.045(2) 0.0326(17) 0.0366(18) -0.0038(14) 0.0179(16) 0.0065(15)
C35 0.0353(19) 0.0345(17) 0.045(2) 0.0068(15) 0.0145(16) 0.0112(14)
C36 0.0303(17) 0.0279(16) 0.0294(16) 0.0063(13) 0.0046(13) 0.0043(13)
C37 0.0216(15) 0.0224(13) 0.0191(14) 0.0006(11) -0.0006(11) -0.0015(12)
C38 0.0244(17) 0.0233(15) 0.065(2) -0.0038(15) 0.0035(16) -0.0032(13)
C39 0.036(2) 0.0275(16) 0.082(3) -0.0033(17) 0.0044(19) -0.0079(15)
C40 0.0240(17) 0.0361(17) 0.048(2) 0.0062(15) 0.0028(15) -0.0114(14)
C41 0.0203(15) 0.0363(17) 0.050(2) 0.0022(15) 0.0057(14) -0.0005(13)
C42 0.0265(17) 0.0232(14) 0.0498(19) -0.0007(14) 0.0052(15) -0.0019(13)
C43 0.0263(15) 0.0208(13) 0.0256(14) 0.0005(11) -0.0033(12) 0.0040(12)
C44 0.038(2) 0.0476(19) 0.0237(16) 0.0032(15) 0.0008(15) 0.0082(16)
C45 0.061(3) 0.064(2) 0.0280(18) 0.0111(16) 0.0049(18) 0.021(2)
C46 0.065(3) 0.055(2) 0.0334(19) 0.0019(17) -0.0233(19) 0.022(2)
C47 0.040(2) 0.0371(18) 0.062(2) -0.0027(17) -0.0275(19) 0.0056(15)
C48 0.0273(17) 0.0240(15) 0.0453(19) 0.0068(13) -0.0119(15) 0.0003(13)
C49 0.0252(16) 0.0251(15) 0.0201(14) 0.0062(11) 0.0031(12) 0.0071(12)
C50 0.0267(16) 0.0267(15) 0.0260(15) -0.0011(12) 0.0016(13) 0.0039(12)
C51 0.0254(17) 0.0430(18) 0.0386(18) 0.0048(15) 0.0003(14) 0.0069(14)
C52 0.034(2) 0.046(2) 0.054(2) 0.0024(17) 0.0051(17) 0.0226(16)
C53 0.048(2) 0.0295(17) 0.076(3) -0.0030(17) 0.003(2) 0.0158(17)
C54 0.0326(19) 0.0275(16) 0.060(2) -0.0073(15) -0.0032(17) 0.0065(14)
C55 0.0238(15) 0.0198(13) 0.0230(14) 0.0000(11) -0.0008(12) 0.0014(11)
C56 0.0320(17) 0.0263(15) 0.0245(15) -0.0046(12) 0.0027(13) -0.0022(13)
C57 0.0383(19) 0.0403(17) 0.0244(16) -0.0051(14) 0.0004(14) -0.0004(15)
C58 0.0334(18) 0.0281(16) 0.0374(18) -0.0104(13) -0.0086(14) -0.0010(14)
C59 0.0341(18) 0.0254(15) 0.0438(19) -0.0018(14) -0.0053(15) -0.0069(13)
C60 0.0350(18) 0.0205(13) 0.0285(15) 0.0011(12) -0.0028(13) -0.0037(12)
C61 0.0315(17) 0.0143(12) 0.0233(14) 0.0007(11) 0.0039(13) -0.0048(12)
C62 0.0346(18) 0.0257(15) 0.0300(16) 0.0001(12) 0.0076(14) -0.0048(13)
C63 0.044(2) 0.0306(17) 0.046(2) -0.0007(15) 0.0252(18) -0.0074(15)
C64 0.069(3) 0.0358(18) 0.0294(18) 0.0069(14) 0.0220(18) -0.0093(17)
C65 0.066(3) 0.0350(17) 0.0226(16) 0.0072(13) 0.0017(17) -0.0031(17)
C66 0.0356(19) 0.0273(16) 0.0258(16) 0.0032(13) 0.0010(14) -0.0022(14)

loop_
_atom_type_symbol
_atom_type_description
_atom_type_scat_dispersion_real
_atom_type_scat_dispersion_imag
_atom_type_scat_source
C C 0.0033 0.0016 'International Tables Vol C Tables 4.2.6.8 and 6.1.1.4'
H H 0.0000 0.0000 'International Tables Vol C Tables 4.2.6.8 and 6.1.1.4'
N N 0.0061 0.0033 'International Tables Vol C Tables 4.2.6.8 and 6.1.1.4'
O O 0.0106 0.0060 'International Tables Vol C Tables 4.2.6.8 and 6.1.1.4'
P P 0.1023 0.0942 'International Tables Vol C Tables 4.2.6.8 and 6.1.1.4'
S S 0.1246 0.1234 'International Tables Vol C Tables 4.2.6.8 and 6.1.1.4'
Cl Cl 0.1484 0.1585 'International Tables Vol C Tables 4.2.6.8 and 6.1.1.4'
Ru Ru -1.2594 0.8363 'International Tables Vol C Tables 4.2.6.8 and 6.1.1.4'

loop_
_geom_angle_atom_site_label_1
_geom_angle_atom_site_label_2
_geom_angle_atom_site_label_3
_geom_angle
C30 Ru C1 88.71(12)
C30 Ru N21 99.83(10)
C1 Ru N21 171.45(11)
C30 Ru P1 92.25(8)
C1 Ru P1 87.14(7)
N21 Ru P1 92.07(6)
C30 Ru P2 88.48(8)
C1 Ru P2 88.27(7)
N21 Ru P2 92.35(6)
P1 Ru P2 175.34(3)
C30 Ru Cl 178.60(8)
C1 Ru Cl 90.60(8)
N21 Ru Cl 80.85(7)
P1 Ru Cl 86.50(2)
P2 Ru Cl 92.72(2)
C31 P1 C43 104.27(12)
C31 P1 C37 100.72(12)
C43 P1 C37 102.29(12)
C31 P1 Ru 114.66(8)
C43 P1 Ru 115.15(8)
C37 P1 Ru 117.71(9)
C61 P2 C55 104.44(13)
C61 P2 C49 104.12(13)
C55 P2 C49 100.04(12)
C61 P2 Ru 112.14(8)
C55 P2 Ru 114.71(8)
C49 P2 Ru 119.58(9)
C2 C1 Ru 133.2(2)
C1 C2 C3 127.0(3)
C4 C3 C16 117.0(3)
C4 C3 C2 120.6(3)
C16 C3 C2 122.3(3)
C5 C4 C3 122.8(3)
C4 C5 C6 121.2(3)
C5 C6 C17 118.2(3)
C5 C6 C7 122.3(3)
C17 C6 C7 119.4(3)
C8 C7 C6 121.0(3)
C7 C8 C9 121.8(3)
C10 C9 C8 123.1(3)
C10 C9 C18 118.6(3)
C8 C9 C18 118.3(3)
C11 C10 C9 121.5(3)
C12 C11 C10 120.1(3)
C11 C12 C13 121.4(3)
C12 C13 C18 118.7(3)
C12 C13 C14 123.4(3)
C18 C13 C14 117.9(2)
C15 C14 C13 122.6(3)
C14 C15 C16 121.8(3)
C3 C16 C17 120.2(3)
C3 C16 C15 122.6(3)
C17 C16 C15 117.2(2)
C6 C17 C16 120.5(2)
C6 C17 C18 118.8(3)
C16 C17 C18 120.7(3)
C9 C18 C13 119.7(3)
C9 C18 C17 120.6(3)
C13 C18 C17 119.7(3)
C29 N21 S22 106.80(19)
C29 N21 Ru 132.04(19)
S22 N21 Ru 121.11(14)
N23 S22 N21 99.61(13)
C24 N23 S22 107.6(2)
N23 C24 C25 126.0(3)
N23 C24 C29 113.9(3)
C25 C24 C29 120.1(3)
C26 C25 C24 118.6(3)
C25 C26 C27 121.2(3)
C28 C27 C26 122.1(3)
C27 C28 C29 118.7(3)
N21 C29 C28 128.5(3)
N21 C29 C24 112.1(3)
C28 C29 C24 119.4(3)
O30 C30 Ru 178.2(3)
C36 C31 C32 118.3(2)
C36 C31 P1 125.3(2)
C32 C31 P1 116.3(2)
C33 C32 C31 120.6(3)
C34 C33 C32 120.7(3)
C35 C34 C33 119.6(3)
C34 C35 C36 120.4(3)
C31 C36 C35 120.4(3)
C38 C37 C42 117.3(3)
C38 C37 P1 119.5(2)
C42 C37 P1 123.2(2)
C37 C38 C39 121.2(3)
C40 C39 C38 120.4(3)
C41 C40 C39 119.5(3)
C40 C41 C42 120.0(3)
C37 C42 C41 121.6(3)
C44 C43 C48 118.2(3)
C44 C43 P1 122.1(2)
C48 C43 P1 119.6(2)
C43 C44 C45 120.3(3)
C46 C45 C44 120.5(3)
C47 C46 C45 119.6(3)
C48 C47 C46 120.1(3)
C47 C48 C43 121.3(3)
C50 C49 C54 118.9(3)
C50 C49 P2 122.3(2)
C54 C49 P2 118.8(2)
C49 C50 C51 120.9(3)
C52 C51 C50 119.4(3)
C51 C52 C53 119.9(3)
C54 C53 C52 120.9(3)
C53 C54 C49 119.9(3)
C60 C55 C56 118.8(2)
C60 C55 P2 124.0(2)
C56 C55 P2 117.1(2)
C57 C56 C55 120.5(3)
C56 C57 C58 120.5(3)
C57 C58 C59 119.6(3)
C58 C59 C60 120.0(3)
C55 C60 C59 120.6(3)
C66 C61 C62 118.5(3)
C66 C61 P2 122.5(2)
C62 C61 P2 118.7(2)
C63 C62 C61 120.6(3)
C62 C63 C64 120.2(3)
C65 C64 C63 119.9(3)
C64 C65 C66 120.4(3)
C61 C66 C65 120.3(3)

loop_
_geom_bond_atom_site_label_1
_geom_bond_atom_site_label_2
_geom_bond_distance
Ru C30 1.824(3)
Ru C1 2.048(3)
Ru N21 2.238(3)
Ru P1 2.4064(7)
Ru P2 2.4099(6)
Ru Cl 2.4663(7)
P1 C31 1.833(3)
P1 C43 1.835(3)
P1 C37 1.841(3)
P2 C61 1.818(3)
P2 C55 1.837(3)
P2 C49 1.852(3)
C1 C2 1.323(4)
C2 C3 1.471(4)
C3 C4 1.410(4)
C3 C16 1.416(4)
C4 C5 1.370(4)
C5 C6 1.394(4)
C6 C17 1.417(4)
C6 C7 1.433(4)
C7 C8 1.356(5)
C8 C9 1.419(5)
C9 C10 1.401(4)
C9 C18 1.423(4)
C10 C11 1.380(4)
C11 C12 1.377(4)
C12 C13 1.402(4)
C13 C18 1.425(4)
C13 C14 1.425(4)
C14 C15 1.344(4)
C15 C16 1.443(4)
C16 C17 1.424(4)
C17 C18 1.436(4)
N21 C29 1.346(4)
N21 S22 1.649(2)
S22 N23 1.610(3)
N23 C24 1.329(4)
C24 C25 1.410(4)
C24 C29 1.444(4)
C25 C26 1.358(5)
C26 C27 1.422(4)
C27 C28 1.352(4)
C28 C29 1.411(4)
C30 O30 1.146(3)
C31 C36 1.388(4)
C31 C32 1.399(4)
C32 C33 1.379(4)
C33 C34 1.376(4)
C34 C35 1.372(4)
C35 C36 1.396(4)
C37 C38 1.378(4)
C37 C42 1.381(4)
C38 C39 1.380(4)
C39 C40 1.373(4)
C40 C41 1.358(4)
C41 C42 1.387(4)
C43 C44 1.387(4)
C43 C48 1.393(4)
C44 C45 1.389(4)
C45 C46 1.380(5)
C46 C47 1.377(5)
C47 C48 1.374(4)
C49 C50 1.374(4)
C49 C54 1.401(4)
C50 C51 1.402(4)
C51 C52 1.369(4)
C52 C53 1.386(5)
C53 C54 1.371(4)
C55 C60 1.383(4)
C55 C56 1.394(4)
C56 C57 1.375(4)
C57 C58 1.379(4)
C58 C59 1.383(4)
C59 C60 1.386(4)
C61 C66 1.391(4)
C61 C62 1.405(4)
C62 C63 1.380(4)
C63 C64 1.381(5)
C64 C65 1.380(5)
C65 C66 1.391(4)
